data_4131609
loop_
_publ_author_name
'Gieshoff, Tile'
'Kehl, Anton'
'Schollmeyer, Dieter'
'Moeller, Kevin D.'
'Waldvogel, Siegfried R.'

_publ_section_title
;
 Insights into the Mechanism of Anodic N-N Bond Formation by
 Dehydrogenative Coupling.
;
_journal_issue 35
_journal_name_full 'Journal of the American Chemical Society'
_journal_page_first 12317
_journal_page_last 12324
_journal_paper_doi 10.1021/jacs.7b07488
_journal_volume 139
_journal_year 2017
_chemical_formula_moiety 'C22 H19 F9 N2 O6 S'
_chemical_formula_sum 'C22 H19 F9 N2 O6 S'
_chemical_formula_weight 610.45
_space_group_crystal_system triclinic
_space_group_IT_number 2
_space_group_name_Hall '-P 1'
_space_group_name_H-M_alt 'P -1'
_atom_sites_solution_hydrogens geom
_audit_creation_method SHELXL-2014/7
_cell_angle_alpha 90.901(9)
_cell_angle_beta 108.084(9)
_cell_angle_gamma 116.848(9)
_cell_formula_units_Z 2
_cell_length_a 10.0415(12)
_cell_length_b 10.4848(13)
_cell_length_c 14.8890(16)
_cell_measurement_reflns_used 5000
_cell_measurement_temperature 193(2)
_cell_measurement_theta_max 65.89
_cell_measurement_theta_min 3.17
_cell_volume 1306.8(3)
_computing_cell_refinement 'STOE X-AREA'
_computing_data_collection 'STOE X-AREA'
_computing_data_reduction 'STOE X-RED'
_computing_structure_refinement 'SHELXL-2014/7 (Sheldrick, 2014)'
_computing_structure_solution SHELXT-2014
_diffrn_ambient_temperature 193(2)
_diffrn_detector 'image plate (34 cm diameter)'
_diffrn_detector_area_resol_mean 6.67
_diffrn_detector_type STOE
_diffrn_measured_fraction_theta_full 0.954
_diffrn_measured_fraction_theta_max 0.946
_diffrn_measurement_details ' 1150 frames, detector distance = 40 mm'
_diffrn_measurement_device '2-circle goniometer'
_diffrn_measurement_device_type 'STOE IPDS 2T'
_diffrn_measurement_method 'rotation method'
_diffrn_radiation_monochromator 'X-ray mirror'
_diffrn_radiation_type CuK\a
_diffrn_radiation_wavelength 1.54178
_diffrn_reflns_av_R_equivalents 0.1110
_diffrn_reflns_av_unetI/netI 0.1370
_diffrn_reflns_Laue_measured_fraction_full 0.954
_diffrn_reflns_Laue_measured_fraction_max 0.946
_diffrn_reflns_limit_h_max 11
_diffrn_reflns_limit_h_min -12
_diffrn_reflns_limit_k_max 12
_diffrn_reflns_limit_k_min -12
_diffrn_reflns_limit_l_max 17
_diffrn_reflns_limit_l_min -17
_diffrn_reflns_number 13257
_diffrn_reflns_point_group_measured_fraction_full 0.954
_diffrn_reflns_point_group_measured_fraction_max 0.946
_diffrn_reflns_theta_full 67.679
_diffrn_reflns_theta_max 68.196
_diffrn_reflns_theta_min 3.176
_diffrn_source 'Incoatec microSource Cu'
_exptl_absorpt_coefficient_mu 2.083
_exptl_absorpt_correction_T_max 0.9715
_exptl_absorpt_correction_T_min 0.7893
_exptl_absorpt_correction_type integration
_exptl_crystal_colour colourless
_exptl_crystal_density_diffrn 1.551
_exptl_crystal_description needle
_exptl_crystal_F_000 620
_exptl_crystal_size_max 0.210
_exptl_crystal_size_mid 0.020
_exptl_crystal_size_min 0.020
_refine_diff_density_max 0.628
_refine_diff_density_min -0.443
_refine_diff_density_rms 0.135
_refine_ls_extinction_coef 0.020(4)
_refine_ls_extinction_expression Fc^*^=kFc[1+0.001xFc^2^\l^3^/sin(2\q)]^-1/4^
_refine_ls_extinction_method 'SHELXL-2014/7 (Sheldrick 2014'
_refine_ls_goodness_of_fit_ref 1.330
_refine_ls_hydrogen_treatment constr
_refine_ls_matrix_type full
_refine_ls_number_parameters 364
_refine_ls_number_reflns 4522
_refine_ls_number_restraints 18
_refine_ls_restrained_S_all 1.336
_refine_ls_R_factor_all 0.3263
_refine_ls_R_factor_gt 0.1821
_refine_ls_shift/su_max 0.000
_refine_ls_shift/su_mean 0.000
_refine_ls_structure_factor_coef Fsqd
_refine_ls_weighting_details 'w=1/[\s^2^(Fo^2^)+(0.2000P)^2^] where P=(Fo^2^+2Fc^2^)/3'
_refine_ls_weighting_scheme calc
_refine_ls_wR_factor_gt 0.4253
_refine_ls_wR_factor_ref 0.5386
_reflns_Friedel_coverage 0.000
_reflns_number_gt 1387
_reflns_number_total 4522
_reflns_threshold_expression 'I > 2\s(I)'
_cod_data_source_file ja7b07488_si_004.cif
_cod_data_source_block 9c
_cod_database_code 4131609
_shelx_shelxl_version_number 2014/7
_shelx_space_group_comment
;
The symmetry employed for this shelxl refinement is uniquely defined
by the following loop, which should always be used as a source of
symmetry information in preference to the above space-group names.
They are only intended as comments.
;
_shelx_estimated_absorpt_t_min 0.669
_shelx_estimated_absorpt_t_max 0.960

loop_
_space_group_symop_operation_xyz
'x, y, z'
'-x, -y, -z'

loop_
_atom_site_label
_atom_site_type_symbol
_atom_site_fract_x
_atom_site_fract_y
_atom_site_fract_z
_atom_site_U_iso_or_equiv
_atom_site_adp_type
_atom_site_occupancy
_atom_site_site_symmetry_order
_atom_site_calc_flag
_atom_site_refinement_flags_posn
_atom_site_refinement_flags_adp
C1 C 0.384(2) -0.0926(18) 0.3248(13) 0.095(4) Uani 1 1 d . .
C2 C 0.322(2) -0.029(2) 0.3689(14) 0.111(6) Uani 1 1 d . .
H2 H 0.2118 -0.0757 0.3607 0.133 Uiso 1 1 calc R U
C3 C 0.4259(19) 0.1058(19) 0.4251(13) 0.100(5) Uani 1 1 d . .
H3 H 0.3885 0.1547 0.4568 0.120 Uiso 1 1 calc R U
C4 C 0.5843(19) 0.1699(18) 0.4357(11) 0.089(4) Uani 1 1 d . .
C5 C 0.643(2) 0.099(2) 0.3937(13) 0.099(5) Uani 1 1 d . .
H5 H 0.7544 0.1449 0.4042 0.119 Uiso 1 1 calc R U
C6 C 0.546(2) -0.036(2) 0.3372(15) 0.113(6) Uani 1 1 d . .
H6 H 0.5843 -0.0879 0.3089 0.135 Uiso 1 1 calc R U
O7 O 0.2757(13) -0.2470(14) 0.2706(7) 0.107(4) Uani 1 1 d . .
S8 S 0.2264(6) -0.2790(6) 0.1584(4) 0.1132(17) Uani 1 1 d . .
O9 O 0.3263(16) -0.1597(13) 0.1234(9) 0.122(4) Uani 1 1 d . .
O10 O 0.1943(16) -0.4232(14) 0.1338(9) 0.126(4) Uani 1 1 d . .
C11 C 0.040(3) -0.282(3) 0.1231(16) 0.124(8) Uani 1 1 d . .
F12 F -0.0294(17) -0.3192(16) 0.0268(10) 0.180(6) Uani 1 1 d . .
F13 F -0.0609(15) -0.3731(19) 0.1560(14) 0.202(8) Uani 1 1 d . .
F14 F 0.0521(14) -0.1557(15) 0.1426(9) 0.135(4) Uani 1 1 d . .
N16 N 0.7058(16) 0.3139(15) 0.4940(10) 0.098(4) Uani 1 1 d . .
H16 H 0.8048 0.3424 0.4982 0.118 Uiso 1 1 calc R U
C17 C 0.682(2) 0.405(2) 0.5405(12) 0.101(5) Uani 1 1 d . .
O18 O 0.5476(13) 0.3793(14) 0.5436(8) 0.110(4) Uani 1 1 d . .
C19 C 0.8258(19) 0.5544(19) 0.5912(13) 0.097(5) Uani 1 1 d . .
C20 C 0.785(2) 0.6405(19) 0.6533(12) 0.108(5) Uani 1 1 d . .
H20A H 0.8758 0.7382 0.6804 0.162 Uiso 1 1 calc R U
H20B H 0.7606 0.5898 0.7056 0.162 Uiso 1 1 calc R U
H20C H 0.6913 0.6481 0.6134 0.162 Uiso 1 1 calc R U
C21 C 0.971(2) 0.548(2) 0.6506(13) 0.113(6) Uani 1 1 d . .
H21A H 0.9484 0.4930 0.7017 0.170 Uiso 1 1 calc R U
H21B H 1.0584 0.6465 0.6794 0.170 Uiso 1 1 calc R U
H21C H 1.0010 0.4991 0.6101 0.170 Uiso 1 1 calc R U
C22 C 0.861(2) 0.6329(18) 0.5056(14) 0.099(5) Uani 1 1 d . .
O23 O 0.9953(13) 0.6799(13) 0.4960(8) 0.109(4) Uani 1 1 d . .
N24 N 0.7416(17) 0.6535(16) 0.4475(10) 0.107(4) Uani 1 1 d . .
H24 H 0.6553 0.6257 0.4621 0.129 Uiso 1 1 calc R U
C25 C 0.747(2) 0.7196(18) 0.3612(12) 0.095(4) Uani 1 1 d . .
C26 C 0.877(2) 0.850(2) 0.3657(13) 0.101(5) Uani 1 1 d . .
H26 H 0.9661 0.8975 0.4241 0.121 Uiso 1 1 calc R U
C27 C 0.877(2) 0.913(2) 0.2800(13) 0.108(5) Uani 1 1 d . .
H27 H 0.9670 1.0006 0.2811 0.130 Uiso 1 1 calc R U
C28 C 0.737(2) 0.843(2) 0.1921(14) 0.101(5) Uani 1 1 d . .
C29 C 0.614(2) 0.711(2) 0.1945(12) 0.105(5) Uani 1 1 d . .
H29 H 0.5244 0.6593 0.1368 0.125 Uiso 1 1 calc R U
C30 C 0.6137(19) 0.6478(19) 0.2794(13) 0.101(5) Uani 1 1 d . .
H30 H 0.5249 0.5597 0.2792 0.121 Uiso 1 1 calc R U
C31 C 0.730(2) 0.904(2) 0.1072(11) 0.110(6) Uani 1 1 d . .
H31A H 0.8372 0.9831 0.1140 0.132 Uiso 1 1 calc R U
H31B H 0.6564 0.9459 0.0965 0.132 Uiso 1 1 calc R U
O32 O 0.6738(15) 0.7919(13) 0.0277(9) 0.111(4) Uani 1 1 d . .
C33 C 0.625(2) 0.825(2) -0.0658(11) 0.104(5) Uani 1 1 d . .
H33 H 0.6641 0.9326 -0.0581 0.125 Uiso 1 1 calc R U
C34 C 0.708(3) 0.791(3) -0.1194(13) 0.110(6) Uani 1 1 d . .
F35 F 0.6801(13) 0.6514(14) -0.1268(7) 0.124(4) Uani 1 1 d . .
F36 F 0.6660(16) 0.8135(15) -0.2095(8) 0.156(5) Uani 1 1 d . .
F37 F 0.8666(16) 0.8712(13) -0.0788(9) 0.140(4) Uani 1 1 d . .
C38 C 0.449(3) 0.751(4) -0.1054(19) 0.151(6) Uani 1 1 d . U
F39 F 0.3765(17) 0.7809(19) -0.0582(11) 0.188(6) Uani 1 1 d . U
F40 F 0.3847(17) 0.6045(19) -0.1195(11) 0.184(5) Uani 1 1 d . U
F41 F 0.3941(16) 0.774(2) -0.1949(11) 0.200(6) Uani 1 1 d . U

loop_
_atom_site_aniso_label
_atom_site_aniso_U_11
_atom_site_aniso_U_22
_atom_site_aniso_U_33
_atom_site_aniso_U_23
_atom_site_aniso_U_13
_atom_site_aniso_U_12
C1 0.075(9) 0.074(10) 0.116(12) 0.022(9) 0.027(9) 0.025(8)
C2 0.110(13) 0.122(15) 0.128(15) 0.039(12) 0.057(12) 0.069(13)
C3 0.075(9) 0.087(11) 0.121(13) -0.008(10) 0.036(9) 0.026(9)
C4 0.079(10) 0.087(11) 0.089(9) 0.010(8) 0.023(8) 0.033(9)
C5 0.094(11) 0.097(12) 0.109(13) 0.031(10) 0.043(10) 0.044(10)
C6 0.079(10) 0.132(16) 0.145(16) 0.044(13) 0.048(11) 0.060(11)
O7 0.099(8) 0.145(11) 0.076(6) 0.025(7) 0.032(6) 0.056(8)
S8 0.115(4) 0.115(4) 0.110(4) 0.020(3) 0.036(3) 0.059(3)
O9 0.135(10) 0.105(9) 0.113(9) 0.036(7) 0.067(8) 0.031(8)
O10 0.149(12) 0.106(9) 0.121(10) 0.004(8) 0.034(8) 0.069(9)
C11 0.115(17) 0.099(15) 0.109(15) -0.016(12) -0.023(12) 0.053(14)
F12 0.178(13) 0.196(14) 0.126(10) -0.002(10) -0.016(9) 0.105(11)
F13 0.089(9) 0.208(16) 0.28(2) 0.099(15) 0.051(11) 0.060(10)
F14 0.123(9) 0.149(10) 0.138(9) 0.031(8) 0.034(7) 0.078(8)
N16 0.098(9) 0.100(10) 0.105(10) 0.009(8) 0.044(8) 0.049(8)
C17 0.109(13) 0.116(14) 0.083(9) 0.009(9) 0.025(9) 0.064(12)
O18 0.085(7) 0.137(10) 0.106(8) 0.005(7) 0.030(6) 0.053(7)
C19 0.079(10) 0.105(13) 0.112(12) 0.025(10) 0.037(9) 0.047(10)
C20 0.143(15) 0.115(14) 0.098(11) 0.019(10) 0.050(11) 0.084(13)
C21 0.097(12) 0.134(16) 0.105(12) 0.019(11) 0.020(9) 0.063(12)
C22 0.086(11) 0.088(11) 0.128(14) 0.011(10) 0.044(10) 0.043(10)
O23 0.080(7) 0.132(10) 0.115(8) 0.030(7) 0.040(6) 0.047(7)
N24 0.093(9) 0.140(13) 0.113(11) 0.041(10) 0.041(8) 0.072(10)
C25 0.098(11) 0.087(11) 0.090(10) 0.023(9) 0.038(9) 0.034(9)
C26 0.096(11) 0.111(13) 0.094(11) 0.030(9) 0.031(9) 0.049(10)
C27 0.127(15) 0.127(15) 0.095(11) 0.044(11) 0.051(11) 0.072(13)
C28 0.097(12) 0.111(13) 0.098(11) 0.019(10) 0.027(9) 0.058(11)
C29 0.102(12) 0.107(13) 0.092(11) 0.046(9) 0.032(9) 0.041(10)
C30 0.071(9) 0.098(12) 0.106(12) -0.012(10) 0.013(8) 0.031(9)
C31 0.135(15) 0.101(13) 0.074(9) 0.022(9) 0.030(9) 0.044(12)
O32 0.129(10) 0.107(8) 0.082(7) 0.020(6) 0.029(6) 0.051(7)
C33 0.115(14) 0.142(15) 0.073(9) 0.031(10) 0.038(9) 0.072(12)
C34 0.115(15) 0.151(19) 0.074(9) 0.031(11) 0.043(9) 0.067(15)
F35 0.133(9) 0.140(9) 0.099(7) 0.007(7) 0.032(6) 0.070(8)
F36 0.176(12) 0.208(13) 0.110(8) 0.057(9) 0.063(8) 0.105(11)
F37 0.120(9) 0.141(10) 0.142(10) 0.034(8) 0.049(8) 0.048(8)
C38 0.100(13) 0.214(15) 0.123(11) 0.034(11) 0.046(9) 0.059(12)
F39 0.153(11) 0.267(15) 0.169(10) 0.051(10) 0.089(9) 0.102(11)
F40 0.131(11) 0.205(12) 0.180(12) 0.024(9) 0.059(9) 0.050(9)
F41 0.129(10) 0.303(16) 0.139(9) 0.064(10) 0.040(8) 0.084(11)

loop_
_atom_type_symbol
_atom_type_description
_atom_type_scat_dispersion_real
_atom_type_scat_dispersion_imag
_atom_type_scat_source
C C 0.0181 0.0091 'International Tables Vol C Tables 4.2.6.8 and 6.1.1.4'
H H 0.0000 0.0000 'International Tables Vol C Tables 4.2.6.8 and 6.1.1.4'
F F 0.0727 0.0534 'International Tables Vol C Tables 4.2.6.8 and 6.1.1.4'
N N 0.0311 0.0180 'International Tables Vol C Tables 4.2.6.8 and 6.1.1.4'
O O 0.0492 0.0322 'International Tables Vol C Tables 4.2.6.8 and 6.1.1.4'
S S 0.3331 0.5567 'International Tables Vol C Tables 4.2.6.8 and 6.1.1.4'

loop_
_exptl_crystal_face_index_h
_exptl_crystal_face_index_k
_exptl_crystal_face_index_l
_exptl_crystal_face_perp_dist
3 -2 -2 0.1045
-3 2 2 0.1045
0 1 0 0.0090
0 -1 0 0.0090
0 -1 2 0.0090
0 1 -2 0.0090

loop_
_geom_angle_atom_site_label_1
_geom_angle_atom_site_label_2
_geom_angle_atom_site_label_3
_geom_angle
C2 C1 C6 125.8(18)
C2 C1 O7 117.8(15)
C6 C1 O7 115.7(16)
C3 C2 C1 116.9(18)
C3 C2 H2 121.6
C1 C2 H2 121.6
C2 C3 C4 119.9(16)
C2 C3 H3 120.1
C4 C3 H3 120.1
C3 C4 C5 121.3(16)
C3 C4 N16 124.3(15)
C5 C4 N16 114.3(15)
C6 C5 C4 121.5(17)
C6 C5 H5 119.2
C4 C5 H5 119.2
C5 C6 C1 114.4(18)
C5 C6 H6 122.8
C1 C6 H6 122.8
C1 O7 S8 119.5(10)
O10 S8 O9 122.9(9)
O10 S8 O7 106.4(8)
O9 S8 O7 112.4(7)
O10 S8 C11 106.8(10)
O9 S8 C11 106.0(12)
O7 S8 C11 99.8(9)
F13 C11 F14 108(2)
F13 C11 F12 105.5(19)
F14 C11 F12 104.4(18)
F13 C11 S8 115.2(17)
F14 C11 S8 113.4(16)
F12 C11 S8 109.3(18)
C17 N16 C4 126.8(15)
C17 N16 H16 116.6
C4 N16 H16 116.6
O18 C17 N16 124.6(18)
O18 C17 C19 117.7(15)
N16 C17 C19 117.7(17)
C21 C19 C17 113.7(15)
C21 C19 C20 109.6(16)
C17 C19 C20 111.5(14)
C21 C19 C22 108.4(14)
C17 C19 C22 103.5(14)
C20 C19 C22 110.0(14)
C19 C20 H20A 109.5
C19 C20 H20B 109.5
H20A C20 H20B 109.5
C19 C20 H20C 109.5
H20A C20 H20C 109.5
H20B C20 H20C 109.5
C19 C21 H21A 109.5
C19 C21 H21B 109.5
H21A C21 H21B 109.5
C19 C21 H21C 109.5
H21A C21 H21C 109.5
H21B C21 H21C 109.5
O23 C22 N24 123.1(18)
O23 C22 C19 121.6(16)
N24 C22 C19 115.2(14)
C22 N24 C25 124.0(15)
C22 N24 H24 118.0
C25 N24 H24 118.0
C30 C25 C26 123.2(17)
C30 C25 N24 116.0(15)
C26 C25 N24 120.7(16)
C25 C26 C27 119.0(17)
C25 C26 H26 120.5
C27 C26 H26 120.5
C26 C27 C28 119.9(18)
C26 C27 H27 120.1
C28 C27 H27 120.1
C29 C28 C31 121.9(17)
C29 C28 C27 116.6(17)
C31 C28 C27 121.4(18)
C28 C29 C30 123.6(17)
C28 C29 H29 118.2
C30 C29 H29 118.2
C25 C30 C29 117.6(16)
C25 C30 H30 121.2
C29 C30 H30 121.2
C28 C31 O32 108.4(15)
C28 C31 H31A 110.0
O32 C31 H31A 110.0
C28 C31 H31B 110.0
O32 C31 H31B 110.0
H31A C31 H31B 108.4
C33 O32 C31 116.0(13)
O32 C33 C34 106.7(15)
O32 C33 C38 107.8(17)
C34 C33 C38 118.0(19)
O32 C33 H33 108.0
C34 C33 H33 108.0
C38 C33 H33 108.0
F37 C34 F36 107.6(17)
F37 C34 F35 105.2(17)
F36 C34 F35 105.8(17)
F37 C34 C33 112.0(17)
F36 C34 C33 111.1(17)
F35 C34 C33 114.6(17)
F39 C38 F41 106(2)
F39 C38 F40 105(2)
F41 C38 F40 102(2)
F39 C38 C33 118(2)
F41 C38 C33 111(2)
F40 C38 C33 113(2)

loop_
_geom_bond_atom_site_label_1
_geom_bond_atom_site_label_2
_geom_bond_distance
C1 C2 1.38(2)
C1 C6 1.40(2)
C1 O7 1.509(18)
C2 C3 1.37(2)
C2 H2 0.9500
C3 C4 1.37(2)
C3 H3 0.9500
C4 C5 1.38(2)
C4 N16 1.469(19)
C5 C6 1.37(2)
C5 H5 0.9500
C6 H6 0.9500
O7 S8 1.571(11)
S8 O10 1.412(12)
S8 O9 1.434(11)
S8 C11 1.76(2)
C11 F13 1.28(3)
C11 F14 1.29(2)
C11 F12 1.34(2)
N16 C17 1.316(18)
N16 H16 0.8800
C17 O18 1.269(19)
C17 C19 1.54(2)
C19 C21 1.48(2)
C19 C20 1.55(2)
C19 C22 1.57(2)
C20 H20A 0.9800
C20 H20B 0.9800
C20 H20C 0.9800
C21 H21A 0.9800
C21 H21B 0.9800
C21 H21C 0.9800
C22 O23 1.267(17)
C22 N24 1.35(2)
N24 C25 1.473(19)
N24 H24 0.8800
C25 C30 1.38(2)
C25 C26 1.38(2)
C26 C27 1.45(2)
C26 H26 0.9500
C27 C28 1.46(2)
C27 H27 0.9500
C28 C29 1.39(2)
C28 C31 1.42(2)
C29 C30 1.44(2)
C29 H29 0.9500
C30 H30 0.9500
C31 O32 1.432(17)
C31 H31A 0.9900
C31 H31B 0.9900
O32 C33 1.430(17)
C33 C34 1.46(2)
C33 C38 1.48(3)
C33 H33 1.0000
C34 F37 1.33(2)
C34 F36 1.336(19)
C34 F35 1.35(2)
C38 F39 1.28(3)
C38 F41 1.35(3)
C38 F40 1.35(3)

loop_
_geom_hbond_atom_site_label_D
_geom_hbond_atom_site_label_H
_geom_hbond_atom_site_label_A
_geom_hbond_distance_DH
_geom_hbond_distance_HA
_geom_hbond_distance_DA
_geom_hbond_angle_DHA
_geom_hbond_site_symmetry_A
N24 H24 O18 0.88 2.78 3.30(2) 119.8 .
N16 H16 O23 0.88 3.18 3.611(19) 112.7 .
C3 H3 O18 0.95 2.23 2.86(2) 122.3 .
C5 H5 O23 0.95 2.31 3.13(2) 145.0 2_766
N16 H16 O23 0.88 2.10 2.929(17) 157.0 2_766
N24 H24 O18 0.88 1.99 2.812(18) 155.2 2_666
C30 H30 F35 0.95 2.67 3.31(2) 125.6 2_665
C33 H33 O9 1.00 2.56 3.47(2) 152.1 2_665

loop_
_geom_torsion_atom_site_label_1
_geom_torsion_atom_site_label_2
_geom_torsion_atom_site_label_3
_geom_torsion_atom_site_label_4
_geom_torsion
C6 C1 C2 C3 4(3)
O7 C1 C2 C3 173.9(14)
C1 C2 C3 C4 0(3)
C2 C3 C4 C5 -3(3)
C2 C3 C4 N16 179.8(16)
C3 C4 C5 C6 2(3)
N16 C4 C5 C6 179.9(15)
C4 C5 C6 C1 1(3)
C2 C1 C6 C5 -5(3)
O7 C1 C6 C5 -174.6(14)
C2 C1 O7 S8 113.5(16)
C6 C1 O7 S8 -75.8(17)
C1 O7 S8 O10 152.9(12)
C1 O7 S8 O9 15.7(14)
C1 O7 S8 C11 -96.2(14)
O10 S8 C11 F13 54(2)
O9 S8 C11 F13 -173.6(17)
O7 S8 C11 F13 -56.8(19)
O10 S8 C11 F14 179.2(17)
O9 S8 C11 F14 -48(2)
O7 S8 C11 F14 69(2)
O10 S8 C11 F12 -65(2)
O9 S8 C11 F12 67.8(18)
O7 S8 C11 F12 -175.4(16)
C3 C4 N16 C17 -3(3)
C5 C4 N16 C17 179.1(16)
C4 N16 C17 O18 2(3)
C4 N16 C17 C19 -175.8(14)
O18 C17 C19 C21 134.4(17)
N16 C17 C19 C21 -48(2)
O18 C17 C19 C20 10(2)
N16 C17 C19 C20 -172.6(15)
O18 C17 C19 C22 -108.3(16)
N16 C17 C19 C22 69.3(18)
C21 C19 C22 O23 -1(2)
C17 C19 C22 O23 -121.6(17)
C20 C19 C22 O23 119.2(17)
C21 C19 C22 N24 -176.9(15)
C17 C19 C22 N24 62.1(18)
C20 C19 C22 N24 -57(2)
O23 C22 N24 C25 6(3)
C19 C22 N24 C25 -177.6(15)
C22 N24 C25 C30 133.0(17)
C22 N24 C25 C26 -50(2)
C30 C25 C26 C27 -2(3)
N24 C25 C26 C27 -178.4(15)
C25 C26 C27 C28 3(3)
C26 C27 C28 C29 -4(2)
C26 C27 C28 C31 178.0(16)
C31 C28 C29 C30 -177.6(17)
C27 C28 C29 C30 4(3)
C26 C25 C30 C29 2(3)
N24 C25 C30 C29 178.7(15)
C28 C29 C30 C25 -3(3)
C29 C28 C31 O32 -45(2)
C27 C28 C31 O32 133.0(17)
C28 C31 O32 C33 166.6(15)
C31 O32 C33 C34 129.0(18)
C31 O32 C33 C38 -103(2)
O32 C33 C34 F37 -62(2)
C38 C33 C34 F37 177(2)
O32 C33 C34 F36 177.7(17)
C38 C33 C34 F36 56(3)
O32 C33 C34 F35 58(2)
C38 C33 C34 F35 -64(2)
O32 C33 C38 F39 59(3)
C34 C33 C38 F39 180(2)
O32 C33 C38 F41 -178(2)
C34 C33 C38 F41 -58(3)
O32 C33 C38 F40 -64(2)
C34 C33 C38 F40 57(3)
